data_7208400
loop_
_publ_author_name
'Nozaki, Tomonori'
'Kosaka, Wataru'
'Miyasaka, Hitoshi'

_publ_section_title
;
 Honeycomb frameworks with a very large mesh of 39 \\times 29 \%A
 diameters stabilized by \p-stacked coronene molecules
;
_journal_issue 17
_journal_name_full CrystEngComm
_journal_page_first 5398
_journal_paper_doi 10.1039/c2ce25806d
_journal_volume 14
_journal_year 2012
_chemical_formula_moiety 'C144 H96 N12 O24 Rh6'
_chemical_formula_sum 'C144 H96 N12 O24 Rh6'
_chemical_formula_weight 2995.84
_space_group_IT_number 12
_symmetry_cell_setting monoclinic
_symmetry_Int_Tables_number 12
_symmetry_space_group_name_Hall '-C 2y'
_symmetry_space_group_name_H-M 'C 1 2/m 1'
_atom_sites_solution_hydrogens geom
_atom_sites_solution_primary direct
_atom_sites_solution_secondary difmap
_cell_angle_alpha 90.0000
_cell_angle_beta 112.3387(12)
_cell_angle_gamma 90.0000
_cell_formula_units_Z 2
_cell_length_a 19.5999(18)
_cell_length_b 28.716(3)
_cell_length_c 19.8170(18)
_cell_measurement_reflns_used 14578
_cell_measurement_temperature 97
_cell_measurement_theta_max 31.04
_cell_measurement_theta_min 1.99
_cell_volume 10316.6(17)
_computing_cell_refinement CrystalClear
_computing_data_collection 'CrystalClear (Rigaku Inc., 2008)'
_computing_data_reduction CrystalClear
_computing_molecular_graphics 'CrystalStructure 4.0'
_computing_publication_material 'CrystalStructure 4.0 (Rigaku, 2010)'
_computing_structure_refinement 'SHELXL97 (Sheldrick, 2008)'
_computing_structure_solution 'SHELXS97 (Sheldrick, 2008)'
_diffrn_ambient_temperature 97
_diffrn_detector_area_resol_mean 7.314
_diffrn_measured_fraction_theta_full 0.997
_diffrn_measured_fraction_theta_max 0.997
_diffrn_measurement_device_type 'Rigaku Saturn70'
_diffrn_measurement_method \w
_diffrn_radiation_type 'Mo K\a'
_diffrn_radiation_wavelength 0.71075
_diffrn_reflns_av_R_equivalents 0.0445
_diffrn_reflns_limit_h_max 25
_diffrn_reflns_limit_h_min -25
_diffrn_reflns_limit_k_max 37
_diffrn_reflns_limit_k_min -35
_diffrn_reflns_limit_l_max 25
_diffrn_reflns_limit_l_min -25
_diffrn_reflns_number 42955
_diffrn_reflns_theta_full 27.51
_diffrn_reflns_theta_max 27.50
_diffrn_standards_number 0
_exptl_absorpt_coefficient_mu 0.516
_exptl_absorpt_correction_T_max 0.976
_exptl_absorpt_correction_T_min 0.870
_exptl_absorpt_correction_type multi-scan
_exptl_absorpt_process_details 'REQAB (Rigaku, 1998)'
_exptl_crystal_colour orange
_exptl_crystal_density_diffrn 0.964
_exptl_crystal_density_method 'not measured'
_exptl_crystal_description prism
_exptl_crystal_F_000 3012.00
_exptl_crystal_size_max 0.177
_exptl_crystal_size_mid 0.100
_exptl_crystal_size_min 0.048
_platon_squeeze_details
;
;
_refine_diff_density_max 1.380
_refine_diff_density_min -1.560
_refine_ls_extinction_method none
_refine_ls_goodness_of_fit_ref 1.076
_refine_ls_hydrogen_treatment constr
_refine_ls_number_parameters 454
_refine_ls_number_reflns 12087
_refine_ls_number_restraints 118
_refine_ls_R_factor_gt 0.0559
_refine_ls_shift/su_max 0.001
_refine_ls_structure_factor_coef Fsqd
_refine_ls_weighting_details 'w = 1/[\s^2^(Fo^2^)+(0.1147P)^2^+4.7278P] where P=(Fo^2^+2Fc^2^)/3'
_refine_ls_weighting_scheme calc
_refine_ls_wR_factor_ref 0.1731
_reflns_number_gt 10039
_reflns_number_total 12087
_reflns_threshold_expression F^2^>2.0\s(F^2^)
_cod_data_source_file c2ce25806d.txt
_cod_data_source_block 111202_nozaki
_cod_original_cell_volume 10316.5(16)
_cod_database_code 7208400

loop_
_symmetry_equiv_pos_site_id
_symmetry_equiv_pos_as_xyz
1 +X,+Y,+Z
2 -X,+Y,-Z
3 -X,-Y,-Z
4 +X,-Y,+Z
5 1/2+X,1/2+Y,+Z
6 1/2-X,1/2+Y,-Z
7 1/2-X,1/2-Y,-Z
8 1/2+X,1/2-Y,+Z

loop_
_atom_site_label
_atom_site_type_symbol
_atom_site_fract_x
_atom_site_fract_y
_atom_site_fract_z
_atom_site_U_iso_or_equiv
_atom_site_adp_type
_atom_site_occupancy
_atom_site_symmetry_multiplicity
_atom_site_calc_flag
_atom_site_refinement_flags
Rh1 Rh -0.206358(12) 0.280446(7) 0.026840(13) 0.02627(10) Uani 1.0 8 d .
Rh2 Rh 0.436620(16) 0.5000 0.458940(17) 0.02815(11) Uani 1.0 4 d .
O1 O -0.27834(12) 0.30627(7) 0.06870(13) 0.0339(5) Uani 1.0 8 d .
O2 O -0.36065(11) 0.24867(8) 0.01981(12) 0.0313(5) Uani 1.0 8 d .
O3 O -0.16001(12) 0.23926(7) 0.11590(12) 0.0319(5) Uani 1.0 8 d .
O4 O -0.24196(12) 0.18177(7) 0.06562(13) 0.0342(5) Uani 1.0 8 d .
O5 O 0.47366(19) 0.5000 0.37523(17) 0.0414(8) Uani 1.0 4 d .
O6 O 0.59191(18) 0.5000 0.45271(19) 0.0391(8) Uani 1.0 4 d .
O7 O 0.43976(12) 0.42906(8) 0.46297(13) 0.0381(6) Uani 1.0 8 d .
N1 N -0.13142(13) 0.33830(8) 0.08040(15) 0.0295(6) Uani 1.0 8 d .
N2 N -0.04684(18) 0.5000 0.1480(2) 0.0274(8) Uani 1.0 4 d .
N3 N 0.05983(14) 0.45869(9) 0.22098(15) 0.0302(6) Uani 1.0 8 d .
N4 N 0.31935(19) 0.5000 0.3824(2) 0.0348(9) Uani 1.0 4 d .
C1 C -0.33825(18) 0.28549(11) 0.05703(19) 0.0334(7) Uani 1.0 8 d .
C2 C -0.3855(2) 0.30621(12) 0.0930(3) 0.0430(8) Uani 1.0 8 d .
C3 C -0.3609(4) 0.34604(18) 0.1385(4) 0.087(2) Uani 1.0 8 d .
C4 C -0.4016(4) 0.3636(3) 0.1751(5) 0.101(3) Uani 1.0 8 d .
C5 C -0.4695(4) 0.3440(2) 0.1669(5) 0.093(3) Uani 1.0 8 d .
C6 C -0.4924(3) 0.30364(16) 0.1265(3) 0.0555(11) Uani 1.0 8 d .
C7 C -0.4491(3) 0.28417(14) 0.0914(3) 0.0477(10) Uani 1.0 8 d .
C8 C -0.18637(17) 0.19908(11) 0.11613(17) 0.0313(7) Uani 1.0 8 d .
C9 C -0.14717(19) 0.16958(12) 0.18112(19) 0.0388(8) Uani 1.0 8 d .
C10 C -0.0978(3) 0.19008(15) 0.2441(2) 0.0561(11) Uani 1.0 8 d .
C11 C -0.0608(4) 0.1620(2) 0.3040(3) 0.088(2) Uani 1.0 8 d .
C12 C -0.0739(4) 0.1152(2) 0.3012(3) 0.092(3) Uani 1.0 8 d .
C13 C -0.1213(3) 0.09420(17) 0.2382(3) 0.0666(14) Uani 1.0 8 d .
C14 C -0.1598(2) 0.12195(13) 0.1782(2) 0.0461(9) Uani 1.0 8 d .
C15 C -0.16040(17) 0.38097(10) 0.06097(19) 0.0345(7) Uani 1.0 8 d .
C16 C -0.12182(17) 0.42085(11) 0.09106(18) 0.0339(7) Uani 1.0 8 d .
C17 C -0.05164(16) 0.41735(10) 0.14372(17) 0.0276(6) Uani 1.0 8 d .
C18 C -0.02162(16) 0.37319(10) 0.16467(18) 0.0303(7) Uani 1.0 8 d .
C19 C -0.06410(17) 0.33451(10) 0.13177(19) 0.0329(7) Uani 1.0 8 d .
C20 C -0.01050(15) 0.46077(10) 0.17284(16) 0.0267(6) Uani 1.0 8 d .
C21 C 0.0922(2) 0.5000 0.2422(2) 0.0288(9) Uani 1.0 4 d .
C22 C 0.1703(2) 0.5000 0.2927(3) 0.0348(10) Uani 1.0 4 d .
C23 C 0.20826(19) 0.54136(11) 0.3154(2) 0.0426(9) Uani 1.0 8 d .
C24 C 0.28244(19) 0.53969(12) 0.3593(3) 0.0452(9) Uani 1.0 8 d .
C25 C 0.5416(3) 0.5000 0.3897(3) 0.0381(10) Uani 1.0 4 d .
C26 C 0.5681(4) 0.5000 0.3283(3) 0.0578(14) Uani 1.0 4 d .
C27 C 0.5255(7) 0.5161(4) 0.2606(5) 0.083(3) Uani 0.5000 8 d .
C28 C 0.5545(8) 0.5000 0.2054(6) 0.122(3) Uani 1.0 4 d .
C29 C 0.6182(7) 0.5000 0.2154(6) 0.110(3) Uani 1.0 4 d .
C30 C 0.6640(9) 0.4804(5) 0.2849(8) 0.102(3) Uani 0.5000 8 d .
C31 C 0.6381(7) 0.4825(4) 0.3415(6) 0.075(3) Uani 0.5000 8 d .
C32 C 0.5000 0.40898(17) 0.5000 0.0362(10) Uani 1.0 4 d .
C33 C 0.5000 0.35748(19) 0.5000 0.0545(15) Uani 1.0 4 d .
C34 C 0.4347(3) 0.33315(16) 0.4792(4) 0.0801(17) Uani 1.0 8 d .
C35 C 0.4352(4) 0.28433(19) 0.4805(6) 0.128(3) Uani 1.0 8 d .
C36 C 0.5000 0.2603(3) 0.5000 0.146(5) Uani 1.0 4 d .
C37 C 0.03490(19) 0.37194(11) 0.0249(2) 0.0377(8) Uani 1.0 8 d .
C38 C 0.07321(18) 0.41437(11) 0.05275(19) 0.0345(7) Uani 1.0 8 d .
C39 C 0.14680(19) 0.41518(13) 0.1039(2) 0.0401(8) Uani 1.0 8 d .
C40 C 0.18218(18) 0.45641(12) 0.1293(2) 0.0383(8) Uani 1.0 8 d .
C41 C 0.1472(2) 0.5000 0.1039(3) 0.0352(10) Uani 1.0 4 d .
C42 C 0.0740(2) 0.5000 0.0523(3) 0.0299(9) Uani 1.0 4 d .
C43 C 0.03671(16) 0.45702(11) 0.02655(18) 0.0303(7) Uani 1.0 8 d .
H3 H -0.3157 0.3605 0.1435 0.1044 Uiso 1.0 8 calc R
H4 H -0.3835 0.3896 0.2066 0.1217 Uiso 1.0 8 calc R
H5 H -0.4997 0.3582 0.1890 0.1118 Uiso 1.0 8 calc R
H6 H -0.5373 0.2892 0.1225 0.0666 Uiso 1.0 8 calc R
H7 H -0.4636 0.2555 0.0662 0.0573 Uiso 1.0 8 calc R
H10 H -0.0893 0.2227 0.2462 0.0673 Uiso 1.0 8 calc R
H11 H -0.0262 0.1754 0.3472 0.1056 Uiso 1.0 8 calc R
H12 H -0.0499 0.0968 0.3434 0.1103 Uiso 1.0 8 calc R
H13 H -0.1274 0.0614 0.2358 0.0799 Uiso 1.0 8 calc R
H14 H -0.1948 0.1083 0.1354 0.0554 Uiso 1.0 8 calc R
H15 H -0.2091 0.3837 0.0253 0.0414 Uiso 1.0 8 calc R
H16 H -0.1434 0.4506 0.0756 0.0407 Uiso 1.0 8 calc R
H18 H 0.0267 0.3695 0.2006 0.0364 Uiso 1.0 8 calc R
H19 H -0.0443 0.3043 0.1466 0.0395 Uiso 1.0 8 calc R
H23 H 0.1838 0.5704 0.3011 0.0511 Uiso 1.0 8 calc R
H24 H 0.3084 0.5682 0.3737 0.0543 Uiso 1.0 8 calc R
H34 H 0.3891 0.3495 0.4640 0.0962 Uiso 1.0 8 calc R
H35 H 0.3901 0.2678 0.4676 0.1540 Uiso 1.0 8 calc R
H36 H 0.5000 0.2272 0.5000 0.1756 Uiso 1.0 4 calc R
H37 H 0.0591 0.3431 0.0418 0.0452 Uiso 1.0 8 calc R
H39 H 0.1721 0.3867 0.1210 0.0482 Uiso 1.0 8 calc R
H40 H 0.2312 0.4560 0.1647 0.0459 Uiso 1.0 8 calc R

loop_
_atom_site_aniso_label
_atom_site_aniso_U_11
_atom_site_aniso_U_22
_atom_site_aniso_U_33
_atom_site_aniso_U_12
_atom_site_aniso_U_13
_atom_site_aniso_U_23
Rh1 0.02076(14) 0.01874(15) 0.03535(16) -0.00568(7) 0.00619(11) -0.00057(8)
Rh2 0.01752(17) 0.0338(2) 0.02456(18) 0.0000 -0.00158(13) 0.0000
O1 0.0285(11) 0.0260(11) 0.0450(13) -0.0030(9) 0.0115(10) -0.0040(10)
O2 0.0242(10) 0.0292(11) 0.0398(12) -0.0054(9) 0.0113(9) -0.0020(9)
O3 0.0278(11) 0.0253(11) 0.0358(12) -0.0074(9) 0.0045(9) 0.0012(9)
O4 0.0281(11) 0.0238(11) 0.0432(13) -0.0095(9) 0.0051(10) 0.0059(10)
O5 0.0380(18) 0.055(3) 0.0244(15) 0.0000 0.0046(13) 0.0000
O6 0.0307(16) 0.047(2) 0.0392(18) 0.0000 0.0124(14) 0.0000
O7 0.0244(11) 0.0373(13) 0.0406(13) 0.0026(9) -0.0013(10) -0.0028(10)
N1 0.0218(12) 0.0200(12) 0.0401(14) -0.0072(9) 0.0044(11) -0.0017(10)
N2 0.0163(15) 0.0189(16) 0.0345(19) 0.0000 -0.0044(14) 0.0000
N3 0.0200(12) 0.0230(13) 0.0359(14) -0.0008(9) -0.0026(10) 0.0006(10)
N4 0.0184(16) 0.037(2) 0.033(2) 0.0000 -0.0078(14) 0.0000
C1 0.0250(15) 0.0293(16) 0.0430(18) -0.0008(12) 0.0098(14) 0.0063(13)
C2 0.0384(18) 0.0339(18) 0.060(3) 0.0001(14) 0.0225(17) -0.0038(16)
C3 0.073(4) 0.059(3) 0.155(7) -0.017(3) 0.073(4) -0.032(4)
C4 0.087(5) 0.079(4) 0.161(7) -0.025(4) 0.072(5) -0.056(5)
C5 0.071(4) 0.078(4) 0.157(7) -0.015(3) 0.072(5) -0.047(4)
C6 0.0349(19) 0.058(3) 0.075(3) -0.0029(17) 0.023(2) -0.011(3)
C7 0.0348(19) 0.048(3) 0.062(3) -0.0054(15) 0.0193(18) -0.0137(18)
C8 0.0314(15) 0.0247(15) 0.0359(16) -0.0029(12) 0.0108(13) 0.0019(13)
C9 0.0345(17) 0.0347(18) 0.0407(18) -0.0094(14) 0.0070(14) 0.0036(14)
C10 0.066(3) 0.050(3) 0.039(2) -0.021(2) 0.0049(19) 0.0084(17)
C11 0.113(5) 0.072(4) 0.042(3) -0.037(4) -0.013(3) 0.017(3)
C12 0.104(5) 0.076(4) 0.054(3) -0.033(4) -0.016(3) 0.037(3)
C13 0.062(3) 0.053(3) 0.060(3) -0.023(2) -0.005(3) 0.025(2)
C14 0.0395(19) 0.042(2) 0.044(2) -0.0143(15) 0.0014(16) 0.0134(16)
C15 0.0261(15) 0.0210(15) 0.0422(18) -0.0035(11) -0.0030(13) 0.0019(13)
C16 0.0260(15) 0.0217(15) 0.0440(18) -0.0033(12) 0.0019(13) 0.0017(13)
C17 0.0241(14) 0.0176(13) 0.0341(15) -0.0021(11) 0.0033(12) 0.0003(11)
C18 0.0197(13) 0.0221(14) 0.0396(17) -0.0013(11) 0.0005(12) 0.0029(12)
C19 0.0283(15) 0.0179(14) 0.0461(18) -0.0019(11) 0.0069(13) 0.0044(13)
C20 0.0184(13) 0.0199(14) 0.0328(15) -0.0013(10) -0.0003(11) 0.0028(11)
C21 0.0219(19) 0.022(2) 0.030(2) 0.0000 -0.0038(16) 0.0000
C22 0.0197(19) 0.031(3) 0.042(3) 0.0000 -0.0016(18) 0.0000
C23 0.0271(16) 0.0255(17) 0.054(3) 0.0017(12) -0.0080(15) -0.0034(15)
C24 0.0247(16) 0.0337(19) 0.056(3) 0.0000(13) -0.0087(15) -0.0028(16)
C25 0.040(3) 0.043(3) 0.031(2) 0.0000 0.0136(18) 0.0000
C26 0.073(4) 0.057(4) 0.049(3) 0.0000 0.031(3) 0.0000
C27 0.098(6) 0.112(7) 0.041(4) -0.003(5) 0.030(4) -0.002(4)
C28 0.120(6) 0.183(8) 0.071(5) 0.0000 0.044(5) 0.0000
C29 0.113(6) 0.153(7) 0.082(5) 0.0000 0.059(5) 0.0000
C30 0.102(6) 0.135(8) 0.085(5) 0.006(5) 0.054(5) -0.014(5)
C31 0.074(5) 0.091(6) 0.074(5) 0.004(4) 0.045(4) -0.013(4)
C32 0.0214(19) 0.036(3) 0.043(3) 0.0000 0.0024(17) 0.0000
C33 0.035(3) 0.033(3) 0.074(4) 0.0000 -0.005(3) 0.0000
C34 0.046(3) 0.041(3) 0.123(4) -0.0091(18) -0.002(3) 0.008(3)
C35 0.069(4) 0.045(3) 0.212(7) -0.014(3) -0.013(5) 0.013(4)
C36 0.082(6) 0.037(4) 0.252(10) 0.0000 -0.013(7) 0.0000
C37 0.0393(18) 0.0246(16) 0.049(2) 0.0023(13) 0.0171(16) 0.0029(14)
C38 0.0287(15) 0.0305(16) 0.0445(18) 0.0050(12) 0.0142(14) 0.0049(14)
C39 0.0300(16) 0.0381(18) 0.048(2) 0.0095(14) 0.0104(15) 0.0066(15)
C40 0.0240(15) 0.0408(19) 0.0441(19) 0.0051(13) 0.0062(14) 0.0040(15)
C41 0.025(2) 0.036(3) 0.041(3) 0.0000 0.0077(19) 0.0000
C42 0.0204(18) 0.028(3) 0.041(3) 0.0000 0.0118(17) 0.0000
C43 0.0256(15) 0.0266(15) 0.0401(17) -0.0009(11) 0.0139(14) -0.0006(13)

loop_
_atom_type_symbol
_atom_type_description
_atom_type_scat_dispersion_real
_atom_type_scat_dispersion_imag
_atom_type_scat_source
C C 0.0033 0.0016
;
International Tables for Crystallography
(1992, Vol. C, Tables 4.2.6.8 and 6.1.1.4)
;
H H 0.0000 0.0000
;
International Tables for Crystallography
(1992, Vol. C, Table 6.1.1.4)
;
N N 0.0061 0.0033
;
International Tables for Crystallography
(1992, Vol. C, Tables 4.2.6.8 and 6.1.1.4)
;
O O 0.0106 0.0060
;
International Tables for Crystallography
(1992, Vol. C, Tables 4.2.6.8 and 6.1.1.4)
;
Rh Rh -1.1178 0.9187
;
International Tables for Crystallography
(1992, Vol. C, Tables 4.2.6.8 and 6.1.1.4)
;

loop_
_geom_angle_atom_site_label_1
_geom_angle_atom_site_label_2
_geom_angle_atom_site_label_3
_geom_angle
_geom_angle_publ_flag
_geom_angle_site_symmetry_1
_geom_angle_site_symmetry_3
Rh1 Rh1 O1 87.60(6) yes 7_455 .
Rh1 Rh1 O2 88.50(6) yes 7_455 7_455
Rh1 Rh1 O3 88.22(6) yes 7_455 .
Rh1 Rh1 O4 87.84(6) yes 7_455 7_455
Rh1 Rh1 N1 175.70(9) yes 7_455 .
O1 Rh1 O2 176.03(8) yes . 7_455
O1 Rh1 O3 90.48(10) yes . .
O1 Rh1 O4 89.30(10) yes . 7_455
O1 Rh1 N1 88.13(10) yes . .
O2 Rh1 O3 90.16(10) yes 7_455 .
O2 Rh1 O4 89.79(10) yes 7_455 7_455
O2 Rh1 N1 95.78(10) yes 7_455 .
O3 Rh1 O4 176.05(8) yes . 7_455
O3 Rh1 N1 91.40(9) yes . .
O4 Rh1 N1 92.53(9) yes 7_455 .
Rh2 Rh2 O5 87.41(9) yes 2_656 .
Rh2 Rh2 O6 88.20(9) yes 2_656 2_656
Rh2 Rh2 O7 88.01(6) yes 2_656 .
Rh2 Rh2 O7 88.01(6) yes 2_656 4_565
Rh2 Rh2 N4 179.72(12) yes 2_656 .
O5 Rh2 O6 175.62(12) yes . 2_656
O5 Rh2 O7 90.97(9) yes . .
O5 Rh2 O7 90.97(9) yes . 4_565
O5 Rh2 N4 92.31(15) yes . .
O6 Rh2 O7 88.87(9) yes 2_656 .
O6 Rh2 O7 88.87(9) yes 2_656 4_565
O6 Rh2 N4 92.07(15) yes 2_656 .
O7 Rh2 O7 175.49(9) yes . 4_565
O7 Rh2 N4 91.99(6) yes . .
O7 Rh2 N4 91.99(6) yes 4_565 .
Rh1 O1 C1 119.8(3) yes . .
Rh1 O2 C1 117.6(3) yes 7_455 .
Rh1 O3 C8 119.09(18) yes . .
Rh1 O4 C8 119.1(2) yes 7_455 .
Rh2 O5 C25 119.2(4) yes . .
Rh2 O6 C25 119.0(4) yes 2_656 .
Rh2 O7 C32 119.0(3) yes . .
Rh1 N1 C15 114.68(18) yes . .
Rh1 N1 C19 126.35(19) yes . .
C15 N1 C19 118.8(3) yes . .
C20 N2 C20 116.7(3) yes . 4_565
C20 N3 C21 114.8(3) yes . .
Rh2 N4 C24 121.31(18) yes . .
Rh2 N4 C24 121.31(18) yes . 4_565
C24 N4 C24 117.3(3) yes . 4_565
O1 C1 O2 126.5(4) yes . .
O1 C1 C2 115.4(3) yes . .
O2 C1 C2 118.0(4) yes . .
C1 C2 C3 120.1(5) yes . .
C1 C2 C7 121.6(4) yes . .
C3 C2 C7 117.8(5) yes . .
C2 C3 C4 120.7(6) yes . .
C3 C4 C5 120.9(7) yes . .
C4 C5 C6 119.3(7) yes . .
C5 C6 C7 119.9(5) yes . .
C2 C7 C6 121.0(4) yes . .
O3 C8 O4 125.8(3) yes . .
O3 C8 C9 116.4(3) yes . .
O4 C8 C9 117.8(3) yes . .
C8 C9 C10 119.4(4) yes . .
C8 C9 C14 120.0(3) yes . .
C10 C9 C14 120.6(4) yes . .
C9 C10 C11 118.7(4) yes . .
C10 C11 C12 120.5(5) yes . .
C11 C12 C13 121.3(5) yes . .
C12 C13 C14 118.8(5) yes . .
C9 C14 C13 119.9(4) yes . .
N1 C15 C16 122.1(3) yes . .
C15 C16 C17 119.5(3) yes . .
C16 C17 C18 118.6(3) yes . .
C16 C17 C20 118.3(3) yes . .
C18 C17 C20 123.1(3) yes . .
C17 C18 C19 118.5(3) yes . .
N1 C19 C18 122.4(3) yes . .
N2 C20 N3 124.2(3) yes . .
N2 C20 C17 115.9(3) yes . .
N3 C20 C17 119.9(3) yes . .
N3 C21 N3 125.3(3) yes . 4_565
N3 C21 C22 117.35(16) yes . .
N3 C21 C22 117.35(16) yes 4_565 .
C21 C22 C23 120.76(18) yes . .
C21 C22 C23 120.76(18) yes . 4_565
C23 C22 C23 118.4(3) yes . 4_565
C22 C23 C24 118.8(3) yes . .
N4 C24 C23 123.3(3) yes . .
O5 C25 O6 126.1(6) yes . .
O5 C25 C26 118.9(5) yes . .
O6 C25 C26 115.0(6) yes . .
C25 C26 C27 122.0(9) yes . .
C25 C26 C27 122.0(9) yes . 4_565
C25 C26 C31 118.1(7) yes . .
C25 C26 C31 118.1(7) yes . 4_565
C27 C26 C27 39.5(7) yes . 4_565
C27 C26 C31 120.0(10) yes . .
C27 C26 C31 104.7(9) yes . 4_565
C27 C26 C31 104.7(9) yes 4_565 .
C27 C26 C31 120.0(10) yes 4_565 4_565
C31 C26 C31 42.5(7) yes . 4_565
C26 C27 C27 70.2(9) yes . 4_565
C26 C27 C28 110.9(10) yes . .
C27 C27 C28 71.9(12) yes 4_565 .
C27 C28 C27 36.2(8) yes . 4_565
C27 C28 C29 123.4(10) yes . .
C27 C28 C29 123.4(10) yes 4_565 .
C28 C29 C30 113.1(14) yes . .
C28 C29 C30 113.1(14) yes . 4_565
C30 C29 C30 45.9(9) yes . 4_565
C29 C30 C30 67.0(10) yes . 4_565
C29 C30 C31 117.7(14) yes . .
C29 C30 C31 98.4(10) yes . 4_565
C30 C30 C31 87.6(15) yes 4_565 .
C30 C30 C31 52.6(12) yes 4_565 4_565
C31 C30 C31 34.9(7) yes . 4_565
C26 C31 C30 119.9(10) yes . .
C26 C31 C30 99.5(8) yes . 4_565
C26 C31 C31 68.8(10) yes . 4_565
C30 C31 C30 39.8(9) yes . 4_565
C30 C31 C31 92.4(14) yes . 4_565
C30 C31 C31 52.6(11) yes 4_565 4_565
O7 C32 O7 125.9(5) yes . 2_656
O7 C32 C33 117.1(3) yes . .
O7 C32 C33 117.1(3) yes 2_656 .
C32 C33 C34 120.5(3) yes . .
C32 C33 C34 120.5(3) yes . 2_656
C34 C33 C34 119.0(5) yes . 2_656
C33 C34 C35 120.1(5) yes . .
C34 C35 C36 120.7(7) yes . .
C35 C36 C35 119.3(8) yes . 2_656
C37 C37 C38 121.4(3) yes 2_555 .
C37 C38 C39 122.3(3) yes . .
C37 C38 C43 118.6(3) yes . .
C39 C38 C43 119.0(3) yes . .
C38 C39 C40 121.0(4) yes . .
C39 C40 C41 121.5(3) yes . .
C40 C41 C40 123.0(3) yes . 4_565
C40 C41 C42 118.47(18) yes . .
C40 C41 C42 118.47(18) yes 4_565 .
C41 C42 C43 120.08(17) yes . .
C41 C42 C43 120.08(17) yes . 4_565
C43 C42 C43 119.8(3) yes . 4_565
C38 C43 C42 119.9(3) yes . .
C38 C43 C43 120.0(3) yes . 2_555
C42 C43 C43 120.1(3) yes . 2_555
C2 C3 H3 119.675 no . .
C4 C3 H3 119.663 no . .
C3 C4 H4 119.561 no . .
C5 C4 H4 119.581 no . .
C4 C5 H5 120.334 no . .
C6 C5 H5 120.321 no . .
C5 C6 H6 120.073 no . .
C7 C6 H6 120.064 no . .
C2 C7 H7 119.508 no . .
C6 C7 H7 119.516 no . .
C9 C10 H10 120.637 no . .
C11 C10 H10 120.626 no . .
C10 C11 H11 119.724 no . .
C12 C11 H11 119.736 no . .
C11 C12 H12 119.346 no . .
C13 C12 H12 119.360 no . .
C12 C13 H13 120.596 no . .
C14 C13 H13 120.583 no . .
C9 C14 H14 120.052 no . .
C13 C14 H14 120.031 no . .
N1 C15 H15 118.951 no . .
C16 C15 H15 118.943 no . .
C15 C16 H16 120.236 no . .
C17 C16 H16 120.229 no . .
C17 C18 H18 120.755 no . .
C19 C18 H18 120.767 no . .
N1 C19 H19 118.795 no . .
C18 C19 H19 118.802 no . .
C22 C23 H23 120.577 no . .
C24 C23 H23 120.609 no . .
N4 C24 H24 118.359 no . .
C23 C24 H24 118.349 no . .
C33 C34 H34 119.933 no . .
C35 C34 H34 119.935 no . .
C34 C35 H35 119.651 no . .
C36 C35 H35 119.655 no . .
C35 C36 H36 120.359 no . .
C35 C36 H36 120.359 no 2_656 .
C37 C37 H37 119.300 no 2_555 .
C38 C37 H37 119.297 no . .
C38 C39 H39 119.519 no . .
C40 C39 H39 119.514 no . .
C39 C40 H40 119.252 no . .
C41 C40 H40 119.255 no . .

loop_
_geom_bond_atom_site_label_1
_geom_bond_atom_site_label_2
_geom_bond_distance
_geom_bond_publ_flag
_geom_bond_site_symmetry_2
Rh1 Rh1 2.3942(4) yes 7_455
Rh1 O1 2.029(3) yes .
Rh1 O2 2.050(3) yes 7_455
Rh1 O3 2.030(2) yes .
Rh1 O4 2.037(3) yes 7_455
Rh1 N1 2.204(3) yes .
Rh2 Rh2 2.3974(5) yes 2_656
Rh2 O5 2.048(4) yes .
Rh2 O6 2.030(5) yes 2_656
Rh2 O7 2.039(3) yes .
Rh2 O7 2.039(3) yes 4_565
Rh2 N4 2.221(4) yes .
O1 C1 1.258(5) yes .
O2 C1 1.268(4) yes .
O3 C8 1.265(4) yes .
O4 C8 1.268(4) yes .
O5 C25 1.251(7) yes .
O6 C25 1.263(6) yes .
O7 C32 1.267(3) yes .
N1 C15 1.344(4) yes .
N1 C19 1.330(4) yes .
N2 C20 1.324(4) yes .
N2 C20 1.324(4) yes 4_565
N3 C20 1.347(4) yes .
N3 C21 1.336(3) yes .
N4 C24 1.334(4) yes .
N4 C24 1.334(4) yes 4_565
C1 C2 1.491(7) yes .
C2 C3 1.422(7) yes .
C2 C7 1.388(6) yes .
C3 C4 1.362(13) yes .
C4 C5 1.398(11) yes .
C5 C6 1.383(8) yes .
C6 C7 1.401(8) yes .
C8 C9 1.488(5) yes .
C9 C10 1.387(5) yes .
C9 C14 1.387(5) yes .
C10 C11 1.390(7) yes .
C11 C12 1.363(9) yes .
C12 C13 1.379(7) yes .
C13 C14 1.391(6) yes .
C15 C16 1.377(5) yes .
C16 C17 1.378(4) yes .
C17 C18 1.393(4) yes .
C17 C20 1.478(4) yes .
C18 C19 1.393(4) yes .
C21 C22 1.477(5) yes .
C22 C23 1.383(4) yes .
C22 C23 1.383(4) yes 4_565
C23 C24 1.383(5) yes .
C25 C26 1.494(11) yes .
C26 C27 1.364(11) yes .
C26 C27 1.364(11) yes 4_565
C26 C31 1.389(14) yes .
C26 C31 1.389(14) yes 4_565
C27 C27 0.922(17) yes 4_565
C27 C28 1.48(2) yes .
C28 C29 1.19(2) yes .
C29 C30 1.442(16) yes .
C29 C30 1.442(16) yes 4_565
C30 C30 1.13(2) yes 4_565
C30 C31 1.40(3) yes .
C30 C31 1.76(2) yes 4_565
C31 C31 1.007(15) yes 4_565
C32 C33 1.479(8) yes .
C33 C34 1.377(6) yes .
C33 C34 1.377(6) yes 2_656
C34 C35 1.402(8) yes .
C35 C36 1.365(9) yes .
C37 C37 1.349(5) yes 2_555
C37 C38 1.428(5) yes .
C38 C39 1.413(5) yes .
C38 C43 1.414(5) yes .
C39 C40 1.368(5) yes .
C40 C41 1.424(4) yes .
C41 C42 1.410(5) yes .
C42 C43 1.426(4) yes .
C42 C43 1.426(4) yes 4_565
C43 C43 1.424(4) yes 2_555
C3 H3 0.950 no .
C4 H4 0.950 no .
C5 H5 0.950 no .
C6 H6 0.950 no .
C7 H7 0.950 no .
C10 H10 0.950 no .
C11 H11 0.950 no .
C12 H12 0.950 no .
C13 H13 0.950 no .
C14 H14 0.950 no .
C15 H15 0.950 no .
C16 H16 0.950 no .
C18 H18 0.950 no .
C19 H19 0.950 no .
C23 H23 0.950 no .
C24 H24 0.950 no .
C34 H34 0.950 no .
C35 H35 0.950 no .
C36 H36 0.950 no .
C37 H37 0.950 no .
C39 H39 0.950 no .
C40 H40 0.950 no .

loop_
_geom_contact_atom_site_label_1
_geom_contact_atom_site_label_2
_geom_contact_distance
_geom_contact_publ_flag
_geom_contact_site_symmetry_2
O1 C3 2.746(9) no .
O1 C7 3.600(6) no .
O1 C8 3.510(4) no .
O1 C8 3.463(5) no 7_455
O1 C15 3.200(4) no .
O2 C7 2.817(6) no .
O2 C8 3.519(4) no .
O2 C8 3.499(5) no 7_455
O3 C1 3.497(4) no .
O3 C1 3.487(5) no 7_455
O3 C10 2.753(5) no .
O3 C14 3.588(5) no .
O3 C19 3.266(4) no .
O4 C1 3.495(4) no .
O4 C1 3.488(5) no 7_455
O4 C10 3.599(4) no .
O4 C14 2.791(4) no .
O4 C15 3.091(4) no 7_455
O5 C27 2.857(14) no .
O5 C27 2.857(14) no 4_565
O5 C31 3.567(14) no .
O5 C31 3.567(14) no 4_565
O5 C32 3.499(5) no .
O6 C27 3.555(10) no .
O6 C27 3.555(10) no 4_565
O6 C31 2.728(15) no .
O6 C31 2.728(15) no 4_565
O6 C32 3.498(5) no .
O7 C24 3.117(4) no 4_565
O7 C25 3.528(7) no .
O7 C25 3.464(6) no 2_656
O7 C34 2.779(6) no .
O7 C34 3.579(6) no 2_656
N1 C17 2.771(4) no .
N2 N3 2.360(4) no 4_565
N2 C16 2.709(4) no .
N2 C16 2.709(4) no 4_565
N2 C17 2.375(3) no 4_565
N2 C21 2.654(5) no .
N3 C18 2.910(4) no .
N3 C20 2.676(4) no 4_565
N3 C23 2.798(4) no 4_565
N4 C22 2.783(5) no .
N4 C23 2.391(5) no 4_565
C2 C5 2.805(10) no .
C3 C6 2.777(8) no .
C4 C7 2.766(8) no .
C9 C12 2.749(6) no .
C10 C13 2.787(7) no .
C11 C14 2.760(6) no .
C15 C18 2.724(4) no .
C16 C19 2.717(5) no .
C17 C20 3.589(4) no 4_565
C22 C24 2.380(5) no 4_565
C23 C24 2.707(5) no 4_565
C26 C29 2.764(17) no .
C27 C30 2.77(2) no .
C27 C30 2.57(3) no 4_565
C28 C31 2.618(15) no .
C28 C31 2.618(15) no 4_565
C33 C35 2.408(8) no 2_656
C33 C36 2.791(11) no .
C34 C35 2.749(9) no 2_656
C37 C43 2.809(5) no 2_555
C38 C38 2.837(5) no 2_555
C38 C41 2.839(4) no .
C39 C42 2.812(4) no .
C40 C43 2.804(4) no .
C42 C42 2.853(5) no 2_555
Rh2 O7 3.093(3) no 3_666
Rh2 C32 2.875(5) no 3_666
O2 C6 3.584(5) no 2_455
O3 C6 3.440(6) no 8_555
O5 C12 3.596(6) no 5_555
O5 C12 3.596(6) no 8_555
O5 C32 3.499(5) no 3_666
O6 O7 2.849(4) no 3_666
O6 C32 3.498(5) no 3_666
O7 C12 3.364(7) no 8_555
N1 C37 3.445(6) no 2_555
N2 C42 3.553(8) no .
N3 C39 3.585(6) no .
N3 C40 3.517(6) no .
N3 C41 3.570(7) no .
C5 C10 3.540(10) no 8_455
C6 O2 3.584(5) no 2_455
C6 O3 3.440(6) no 8_455
C7 C7 3.408(6) no 2_455
C10 C5 3.540(10) no 8_555
C11 C34 3.510(10) no 8_455
C12 O5 3.596(6) no 5_445
C12 O7 3.364(7) no 8_455
C13 C27 3.541(14) no 5_445
C15 C37 3.492(6) no 2_555
C15 C38 3.442(6) no 2_555
C15 C39 3.518(6) no 2_555
C16 C38 3.336(6) no 2_555
C16 C43 3.500(6) no 2_555
C17 C38 3.549(6) no .
C17 C43 3.570(6) no .
C18 C37 3.352(6) no .
C18 C38 3.592(6) no .
C19 C37 3.540(6) no .
C19 C37 3.532(6) no 2_555
C20 C42 3.567(7) no .
C20 C43 3.363(6) no .
C21 C40 3.561(7) no .
C21 C40 3.561(7) no 4_565
C21 C41 3.304(8) no .
C22 C40 3.561(8) no .
C22 C40 3.561(8) no 4_565
C22 C41 3.594(9) no .
C23 C40 3.526(6) no 4_565
C25 O7 3.464(6) no 3_666
C27 C13 3.541(14) no 5_555
C34 C11 3.510(10) no 8_555
C37 N1 3.445(6) no 2_555
C37 C15 3.492(6) no 2_555
C37 C18 3.352(6) no .
C37 C19 3.540(6) no .
C37 C19 3.532(6) no 2_555
C38 C15 3.442(6) no 2_555
C38 C16 3.336(6) no 2_555
C38 C17 3.549(6) no .
C38 C18 3.592(6) no .
C39 N3 3.585(6) no .
C39 C15 3.518(6) no 2_555
C40 N3 3.517(6) no .
C40 C21 3.561(7) no .
C40 C22 3.561(8) no .
C40 C23 3.526(6) no 4_565
C41 N3 3.570(7) no .
C41 N3 3.570(7) no 4_565
C41 C21 3.304(8) no .
C41 C22 3.594(9) no .
C42 N2 3.553(8) no .
C42 C20 3.567(7) no .
C42 C20 3.567(7) no 4_565
C42 C43 2.469(5) no 3_565
C43 C16 3.500(6) no 2_555
C43 C17 3.570(6) no .
C43 C20 3.363(6) no .
C43 C43 2.850(5) no 3_565
Rh1 H15 2.9657 no .
Rh1 H19 3.2346 no .
Rh2 H24 3.1271 no .
Rh2 H24 3.1270 no 4_565
O1 H3 2.4458 no .
O1 H15 2.9008 no .
O2 H7 2.5220 no .
O2 H19 3.4624 no 7_455
O3 H10 2.4689 no .
O3 H19 2.8209 no .
O4 H14 2.4992 no .
O4 H15 2.5279 no 7_455
O7 H24 2.5097 no 4_565
O7 H34 2.4945 no .
N1 H16 3.2312 no .
N1 H18 3.2363 no .
N2 H16 2.3645 no .
N2 H16 2.3645 no 4_565
N3 H18 2.6338 no .
N3 H23 2.4876 no 4_565
N4 H23 3.2387 no .
N4 H23 3.2387 no 4_565
N4 H24 1.9716 no 4_565
C1 H3 2.6824 no .
C1 H7 2.6736 no .
C2 H4 3.2761 no .
C2 H6 3.2801 no .
C3 H5 3.2532 no .
C3 H7 3.2675 no .
C4 H6 3.2610 no .
C5 H3 3.2556 no .
C5 H7 3.2617 no .
C6 H4 3.2544 no .
C7 H3 3.2651 no .
C7 H5 3.2696 no .
C8 H10 2.6455 no .
C8 H14 2.6491 no .
C9 H11 3.2483 no .
C9 H13 3.2658 no .
C10 H12 3.2441 no .
C10 H14 3.2650 no .
C11 H13 3.2458 no .
C12 H10 3.2484 no .
C12 H14 3.2452 no .
C13 H11 3.2433 no .
C14 H10 3.2687 no .
C14 H12 3.2426 no .
C15 H19 3.1575 no .
C16 H18 3.2487 no .
C17 H15 3.2334 no .
C17 H19 3.2488 no .
C18 H16 3.2477 no .
C19 H15 3.1563 no .
C20 H16 2.6017 no .
C20 H18 2.7187 no .
C21 H23 2.6605 no .
C21 H23 2.6605 no 4_565
C22 H23 2.0374 no 4_565
C22 H24 3.2317 no .
C22 H24 3.2317 no 4_565
C23 H23 3.2414 no 4_565
C24 H24 3.1363 no 4_565
C32 H34 2.6403 no .
C32 H34 2.6403 no 2_656
C33 H34 2.0260 no 2_656
C33 H35 3.2612 no .
C33 H35 3.2612 no 2_656
C34 H34 3.2337 no 2_656
C34 H36 3.2656 no .
C35 H35 3.2142 no 2_656
C36 H34 3.2573 no .
C36 H34 3.2573 no 2_656
C36 H35 2.0124 no 2_656
C37 H39 2.6721 no .
C38 H37 3.2758 no 2_555
C38 H40 3.2731 no .
C39 H37 2.6736 no .
C40 H40 2.6897 no 4_565
C41 H39 3.2890 no .
C41 H39 3.2890 no 4_565
C41 H40 2.0622 no 4_565
C42 H40 3.2917 no .
C42 H40 3.2917 no 4_565
C43 H37 3.2994 no .
C43 H39 3.2934 no .
H3 H4 2.3008 no .
H4 H5 2.3484 no .
H5 H6 2.3389 no .
H6 H7 2.3453 no .
H10 H11 2.3447 no .
H10 H19 3.3901 no .
H11 H12 2.3005 no .
H12 H13 2.3294 no .
H13 H14 2.3508 no .
H14 H15 3.0304 no 7_455
H15 H16 2.3152 no .
H16 H16 2.8388 no 4_565
H18 H19 2.3365 no .
H18 H23 3.4286 no 4_565
H23 H24 2.3177 no .
H24 H34 3.0224 no 4_565
H34 H35 2.3464 no .
H35 H36 2.3158 no .
H37 H37 2.2787 no 2_555
H37 H39 2.5079 no .
H39 H40 2.2998 no .
H40 H40 2.5293 no 4_565
O2 H6 3.0029 no 2_455
O2 H7 3.2170 no 2_455
O2 H37 3.1825 no 8_455
O3 H6 2.4947 no 8_555
O4 H39 3.0517 no 8_455
O5 H12 2.8492 no 5_555
O5 H12 2.8492 no 8_555
O5 H13 3.2402 no 5_555
O5 H13 3.2402 no 8_555
O7 H12 2.5635 no 8_555
N1 H37 3.2406 no 2_555
C1 H6 3.4673 no 2_455
C6 H19 3.3329 no 8_455
C7 H7 3.0498 no 2_455
C7 H19 3.5599 no 8_455
C8 H6 2.8950 no 8_555
C9 H5 2.9453 no 8_555
C9 H6 3.0475 no 8_555
C10 H5 2.8989 no 8_555
C10 H6 3.1189 no 8_555
C11 H5 3.0066 no 8_555
C12 H5 3.1780 no 8_555
C12 H24 3.4246 no 5_445
C13 H5 3.2041 no 8_555
C13 H24 3.5326 no 5_445
C13 H40 3.0591 no 8_455
C14 H5 3.1172 no 8_555
C14 H39 3.0600 no 8_455
C14 H40 3.0334 no 8_455
C15 H37 3.5138 no 2_555
C15 H39 3.5292 no 2_555
C18 H37 3.4796 no .
C19 H37 3.5133 no .
C19 H37 3.4867 no 2_555
C22 H40 3.4300 no .
C22 H40 3.4300 no 4_565
C23 H40 3.1859 no 4_565
C24 H13 3.5754 no 5_555
C24 H40 3.5996 no 4_565
C25 H12 3.2461 no 5_555
C25 H12 3.2461 no 8_555
C27 H12 3.4788 no 5_555
C27 H13 3.1298 no 5_555
C28 H4 3.3913 no 1_655
C28 H4 3.3913 no 4_665
C29 H4 3.1740 no 1_655
C29 H4 3.1740 no 4_665
C30 H4 2.9957 no 1_655
C32 H12 2.8823 no 7_556
C32 H12 2.8823 no 8_555
C33 H11 3.0237 no 7_556
C33 H11 3.0237 no 8_555
C33 H12 3.1627 no 7_556
C33 H12 3.1627 no 8_555
C34 H11 3.2279 no 7_556
C34 H11 3.0030 no 8_555
C34 H12 3.4638 no 8_555
C35 H11 3.3983 no 7_556
C35 H11 3.2245 no 8_555
C36 H11 3.4141 no 7_556
C36 H11 3.4141 no 8_555
C37 H18 3.5461 no .
C38 H16 3.4798 no 2_555
C39 H14 3.0016 no 8_555
C39 H15 3.3533 no 2_555
C40 H13 3.5577 no 8_555
C40 H14 3.0097 no 8_555
C40 H23 3.4784 no 4_565
C42 H16 3.5940 no 2_555
C42 H16 3.5940 no 3_565
C43 H16 3.4248 no 2_555
H4 C28 3.3913 no 1_455
H4 C29 3.1740 no 1_455
H4 C30 2.9957 no 1_455
H5 C9 2.9453 no 8_455
H5 C10 2.8989 no 8_455
H5 C11 3.0066 no 8_455
H5 C12 3.1780 no 8_455
H5 C13 3.2041 no 8_455
H5 C14 3.1172 no 8_455
H5 H10 3.3593 no 8_455
H5 H11 3.5034 no 8_455
H6 O2 3.0029 no 2_455
H6 O3 2.4947 no 8_455
H6 C1 3.4673 no 2_455
H6 C8 2.8950 no 8_455
H6 C9 3.0475 no 8_455
H6 C10 3.1189 no 8_455
H6 H10 3.0099 no 8_455
H6 H19 2.7381 no 8_455
H7 O2 3.2170 no 2_455
H7 C7 3.0498 no 2_455
H7 H7 2.4641 no 2_455
H7 H19 3.1465 no 8_455
H7 H37 2.9330 no 8_455
H10 H5 3.3593 no 8_555
H10 H6 3.0099 no 8_555
H11 C33 3.0237 no 7_556
H11 C34 3.2279 no 7_556
H11 C34 3.0030 no 8_455
H11 C35 3.3983 no 7_556
H11 C35 3.2245 no 8_455
H11 C36 3.4141 no 7_556
H11 H5 3.5034 no 8_555
H11 H34 3.3977 no 8_455
H12 O5 2.8492 no 5_445
H12 O7 2.5635 no 8_455
H12 C25 3.2461 no 5_445
H12 C27 3.4788 no 5_445
H12 C32 2.8823 no 7_556
H12 C33 3.1627 no 7_556
H12 C34 3.4638 no 8_455
H12 H24 3.1635 no 5_445
H12 H34 3.4188 no 8_455
H13 O5 3.2402 no 5_445
H13 C24 3.5754 no 5_445
H13 C27 3.1298 no 5_445
H13 C40 3.5577 no 8_455
H13 H13 3.5234 no 4_555
H13 H24 3.4205 no 5_445
H13 H40 2.6355 no 8_455
H14 C39 3.0016 no 8_455
H14 C40 3.0097 no 8_455
H14 H39 2.5192 no 8_455
H14 H40 2.5463 no 8_455
H15 C39 3.3533 no 2_555
H15 H39 3.2466 no 2_555
H16 C38 3.4798 no 2_555
H16 C42 3.5940 no 2_555
H16 C43 3.4248 no 2_555
H18 C37 3.5461 no .
H18 H37 3.5212 no .
H19 C6 3.3329 no 8_555
H19 C7 3.5599 no 8_555
H19 H6 2.7381 no 8_555
H19 H7 3.1465 no 8_555
H19 H37 3.5850 no .
H23 C40 3.4784 no 4_565
H23 H40 3.2638 no 4_565
H24 C12 3.4246 no 5_555
H24 C13 3.5326 no 5_555
H24 H12 3.1635 no 5_555
H24 H13 3.4205 no 5_555
H34 H11 3.3977 no 8_555
H34 H12 3.4188 no 8_555
H37 O2 3.1825 no 8_555
H37 N1 3.2406 no 2_555
H37 C15 3.5138 no 2_555
H37 C18 3.4796 no .
H37 C19 3.5133 no .
H37 C19 3.4867 no 2_555
H37 H7 2.9330 no 8_555
H37 H18 3.5212 no .
H37 H19 3.5850 no .
H39 O4 3.0517 no 8_555
H39 C14 3.0600 no 8_555
H39 C15 3.5292 no 2_555
H39 H14 2.5192 no 8_555
H39 H15 3.2466 no 2_555
H40 C13 3.0591 no 8_555
H40 C14 3.0334 no 8_555
H40 C22 3.4300 no .
H40 C23 3.1859 no 4_565
H40 C24 3.5996 no 4_565
H40 H13 2.6355 no 8_555
H40 H14 2.5463 no 8_555
H40 H23 3.2638 no 4_565

loop_
_platon_squeeze_void_nr
_platon_squeeze_void_average_x
_platon_squeeze_void_average_y
_platon_squeeze_void_average_z
_platon_squeeze_void_volume
_platon_squeeze_void_count_electrons
_platon_squeeze_void_content
1 -0.041 -0.007 -0.041 5135 1130 ' '
